data_7015444
loop_
_publ_author_name
'Mason, Kevin'
'Gass, Ian A.'
'White, Fraser J.'
'Papaefstathiou, Giannis S.'
'Brechin, Euan K.'
'Tasker, Peter A.'

_publ_section_title
;
 Hexa- and octanuclear iron(III) salicylaldoxime clusters.
;
_journal_issue 12
_journal_name_full 'Dalton transactions (Cambridge, England : 2003)'
_journal_page_first 2875
_journal_page_last 2881
_journal_paper_doi 10.1039/c0dt01593h
_journal_volume 40
_journal_year 2011
_chemical_compound_source 'Kevin Mason'
_chemical_formula_moiety 'C71.70 H73.10 Fe8 N22.90 O17.70'
_chemical_formula_sum 'C71.7 H73.1 Fe8 N22.9 O17.7'
_chemical_formula_weight 1985.63
_chemical_name_systematic
;
?
;
_space_group_IT_number 14
_symmetry_cell_setting monoclinic
_symmetry_space_group_name_Hall '-P 2ybc'
_symmetry_space_group_name_H-M 'P 1 21/c 1'
_atom_sites_solution_hydrogens geom
_atom_sites_solution_primary direct
_atom_sites_solution_secondary difmap
_audit_creation_method SHELXL-97
_cell_angle_alpha 90.00
_cell_angle_beta 114.382(2)
_cell_angle_gamma 90.00
_cell_formula_units_Z 2
_cell_length_a 11.9923(4)
_cell_length_b 28.0040(10)
_cell_length_c 13.3217(5)
_cell_measurement_reflns_used 8144
_cell_measurement_temperature 150(2)
_cell_measurement_theta_max 26.2575
_cell_measurement_theta_min 2.365
_cell_volume 4074.8(3)
_computing_cell_refinement Saint
_computing_data_reduction Saint
_computing_molecular_graphics Shelxp
_computing_publication_material 'Platon, encifer'
_computing_structure_refinement 'SHELXL-97 (Sheldrick, 2008)'
_computing_structure_solution 'Shelxs Sheldrick'
_diffrn_ambient_temperature 150(2)
_diffrn_measured_fraction_theta_full 0.996
_diffrn_measured_fraction_theta_max 0.996
_diffrn_measurement_device_type 'Bruker Smart Apex CCD'
_diffrn_measurement_method 'Omega scans'
_diffrn_radiation_monochromator graphite
_diffrn_radiation_source 'fine-focus sealed tube'
_diffrn_radiation_type MoK\a
_diffrn_radiation_wavelength 0.71073
_diffrn_reflns_av_R_equivalents 0.0536
_diffrn_reflns_av_sigmaI/netI 0.0472
_diffrn_reflns_limit_h_max 14
_diffrn_reflns_limit_h_min -14
_diffrn_reflns_limit_k_max 35
_diffrn_reflns_limit_k_min -34
_diffrn_reflns_limit_l_max 16
_diffrn_reflns_limit_l_min -16
_diffrn_reflns_number 38657
_diffrn_reflns_theta_full 26.42
_diffrn_reflns_theta_max 26.42
_diffrn_reflns_theta_min 1.83
_exptl_absorpt_coefficient_mu 1.463
_exptl_absorpt_correction_T_max 0.8423
_exptl_absorpt_correction_T_min 0.6566
_exptl_absorpt_correction_type multi-scan
_exptl_absorpt_process_details 'SADABS 2007/2'
_exptl_crystal_colour black
_exptl_crystal_density_diffrn 1.618
_exptl_crystal_density_method 'not measured'
_exptl_crystal_description plate
_exptl_crystal_F_000 2026
_exptl_crystal_recrystallization_method 'slow evaporation of MeOH/pyridine solution'
_exptl_crystal_size_max 0.43
_exptl_crystal_size_mid 0.28
_exptl_crystal_size_min 0.12
_refine_diff_density_max 0.647
_refine_diff_density_min -0.442
_refine_diff_density_rms 0.083
_refine_ls_extinction_method none
_refine_ls_goodness_of_fit_ref 1.034
_refine_ls_hydrogen_treatment constr
_refine_ls_matrix_type full
_refine_ls_number_parameters 551
_refine_ls_number_reflns 8336
_refine_ls_number_restraints 0
_refine_ls_restrained_S_all 1.034
_refine_ls_R_factor_all 0.0586
_refine_ls_R_factor_gt 0.0424
_refine_ls_shift/su_max 0.001
_refine_ls_shift/su_mean 0.000
_refine_ls_structure_factor_coef Fsqd
_refine_ls_weighting_details 'calc w=1/[\s^2^(Fo^2^)+(0.0439P)^2^+3.7867P] where P=(Fo^2^+2Fc^2^)/3'
_refine_ls_weighting_scheme calc
_refine_ls_wR_factor_gt 0.0941
_refine_ls_wR_factor_ref 0.1012
_reflns_number_gt 6650
_reflns_number_total 8336
_reflns_threshold_expression >2sigma(I)
_cod_data_source_file c0dt01593h.txt
_cod_data_source_block pt9026
_cod_original_sg_symbol_H-M 'P 21/c'
_cod_original_formula_sum 'C71.70 H73.10 Fe8 N22.90 O17.70'
_cod_database_code 7015444

loop_
_symmetry_equiv_pos_as_xyz
'x, y, z'
'-x, y+1/2, -z+1/2'
'-x, -y, -z'
'x, -y-1/2, z-1/2'

loop_
_atom_site_label
_atom_site_type_symbol
_atom_site_fract_x
_atom_site_fract_y
_atom_site_fract_z
_atom_site_U_iso_or_equiv
_atom_site_adp_type
_atom_site_occupancy
_atom_site_symmetry_multiplicity
_atom_site_calc_flag
_atom_site_refinement_flags
_atom_site_disorder_assembly
_atom_site_disorder_group
Fe1 Fe 0.61922(4) 0.028358(15) 0.05800(3) 0.01830(11) Uani 1 1 d . . .
Fe2 Fe 0.37034(4) 0.083783(15) -0.05245(3) 0.01881(11) Uani 1 1 d . . .
Fe3 Fe 0.35704(4) 0.147256(16) -0.34707(4) 0.02147(12) Uani 1 1 d . . .
Fe4 Fe 0.42615(4) 0.045663(15) -0.23926(3) 0.01912(11) Uani 1 1 d . . .
O123 O 0.47126(18) 0.02921(7) -0.08528(16) 0.0176(4) Uani 1 1 d . . .
C1A C 0.8391(3) 0.08944(11) 0.1186(3) 0.0230(7) Uani 1 1 d . . .
O1A O 0.73268(19) 0.07209(7) 0.04740(17) 0.0231(5) Uani 1 1 d . . .
C2A C 0.8819(3) 0.08434(11) 0.2345(3) 0.0244(7) Uani 1 1 d . . .
C3A C 0.9908(3) 0.10806(12) 0.3012(3) 0.0317(8) Uani 1 1 d . . .
H3A H 1.0197 0.1058 0.3791 0.038 Uiso 1 1 calc R . .
C4A C 1.0568(3) 0.13444(13) 0.2577(3) 0.0374(9) Uani 1 1 d . . .
H4A H 1.1290 0.1506 0.3052 0.045 Uiso 1 1 calc R . .
C5A C 1.0182(3) 0.13747(13) 0.1449(3) 0.0356(9) Uani 1 1 d . . .
H5A H 1.0648 0.1549 0.1145 0.043 Uiso 1 1 calc R . .
C6A C 0.9106(3) 0.11473(12) 0.0762(3) 0.0290(8) Uani 1 1 d . . .
H6A H 0.8850 0.1164 -0.0013 0.035 Uiso 1 1 calc R . .
C21A C 0.8168(3) 0.05759(11) 0.2885(3) 0.0255(7) Uani 1 1 d . . .
N22A N 0.7189(2) 0.03265(9) 0.2309(2) 0.0215(6) Uani 1 1 d . . .
O23A O 0.66159(19) 0.01242(8) 0.29148(17) 0.0241(5) Uani 1 1 d . . .
C24A C 0.8624(4) 0.05977(16) 0.4119(3) 0.0451(10) Uani 1 1 d . . .
H24A H 0.8039 0.0437 0.4345 0.068 Uiso 1 1 calc R . .
H24B H 0.8712 0.0932 0.4357 0.068 Uiso 1 1 calc R . .
H24C H 0.9421 0.0438 0.4460 0.068 Uiso 1 1 calc R . .
C1B C 0.5686(3) 0.12631(11) 0.1393(3) 0.0231(7) Uani 1 1 d . . .
O1B O 0.51470(18) 0.08456(7) 0.09117(16) 0.0205(5) Uani 1 1 d . . .
C2B C 0.5891(3) 0.16379(11) 0.0784(3) 0.0241(7) Uani 1 1 d . . .
C3B C 0.6438(3) 0.20582(12) 0.1340(3) 0.0296(8) Uani 1 1 d . . .
H3B H 0.6564 0.2316 0.0936 0.036 Uiso 1 1 calc R . .
C4B C 0.6798(3) 0.21072(13) 0.2467(3) 0.0345(8) Uani 1 1 d . . .
H4B H 0.7157 0.2396 0.2828 0.041 Uiso 1 1 calc R . .
C5B C 0.6627(3) 0.17292(13) 0.3058(3) 0.0356(8) Uani 1 1 d . . .
H5B H 0.6897 0.1755 0.3834 0.043 Uiso 1 1 calc R . .
C6B C 0.6066(3) 0.13142(12) 0.2526(3) 0.0290(8) Uani 1 1 d . . .
H6B H 0.5937 0.1060 0.2939 0.035 Uiso 1 1 calc R . .
C21B C 0.5695(3) 0.15805(11) -0.0378(3) 0.0232(7) Uani 1 1 d . . .
N22B N 0.4880(2) 0.12763(9) -0.0971(2) 0.0194(5) Uani 1 1 d . . .
O23B O 0.48531(18) 0.11745(7) -0.20075(16) 0.0206(5) Uani 1 1 d . . .
C24B C 0.6473(3) 0.18513(12) -0.0818(3) 0.0313(8) Uani 1 1 d . . .
H24D H 0.6425 0.1700 -0.1497 0.047 Uiso 1 1 calc R . .
H24E H 0.7324 0.1850 -0.0269 0.047 Uiso 1 1 calc R . .
H24F H 0.6179 0.2181 -0.0974 0.047 Uiso 1 1 calc R . .
O1C O 0.2130(2) 0.16637(8) -0.46972(17) 0.0258(5) Uani 1 1 d . . .
C1C C 0.1130(3) 0.18472(12) -0.4628(3) 0.0246(7) Uani 1 1 d . . .
C2C C 0.0621(3) 0.16497(12) -0.3935(3) 0.0269(7) Uani 1 1 d . . .
C3C C -0.0412(3) 0.18642(13) -0.3892(3) 0.0347(8) Uani 1 1 d . . .
H3C H -0.0770 0.1727 -0.3442 0.042 Uiso 1 1 calc R . .
C4C C -0.0919(3) 0.22691(14) -0.4487(3) 0.0435(10) Uani 1 1 d . . .
H4C H -0.1599 0.2419 -0.4426 0.052 Uiso 1 1 calc R . .
C5C C -0.0424(3) 0.24572(14) -0.5181(3) 0.0400(9) Uani 1 1 d . . .
H5C H -0.0778 0.2735 -0.5602 0.048 Uiso 1 1 calc R . .
C6C C 0.0568(3) 0.22468(12) -0.5263(3) 0.0324(8) Uani 1 1 d . . .
H6C H 0.0877 0.2374 -0.5759 0.039 Uiso 1 1 calc R . .
C21C C 0.1142(3) 0.12251(11) -0.3254(2) 0.0226(7) Uani 1 1 d . . .
N22C N 0.2311(2) 0.11701(9) -0.2847(2) 0.0212(6) Uani 1 1 d . . .
O23C O 0.27472(18) 0.07628(7) -0.21945(16) 0.0197(4) Uani 1 1 d . . .
C24C C 0.0333(3) 0.08693(13) -0.3045(3) 0.0319(8) Uani 1 1 d . . .
H24G H 0.0603 0.0546 -0.3115 0.048 Uiso 1 1 calc R . .
H24H H -0.0514 0.0914 -0.3584 0.048 Uiso 1 1 calc R . .
H24I H 0.0379 0.0914 -0.2299 0.048 Uiso 1 1 calc R . .
N1D N 0.3532(2) 0.21556(9) -0.2691(2) 0.0230(6) Uani 1 1 d . . .
C2D C 0.3696(3) 0.25491(12) -0.3184(3) 0.0316(8) Uani 1 1 d . . .
H2D H 0.3870 0.2514 -0.3814 0.038 Uiso 1 1 calc R . .
C3D C 0.3621(3) 0.30039(13) -0.2813(3) 0.0367(9) Uani 1 1 d . . .
H3D H 0.3716 0.3276 -0.3197 0.044 Uiso 1 1 calc R . .
C4D C 0.3408(3) 0.30574(13) -0.1881(3) 0.0348(8) Uani 1 1 d . . .
H4D H 0.3399 0.3365 -0.1586 0.042 Uiso 1 1 calc R . .
C5D C 0.3209(3) 0.26561(12) -0.1387(3) 0.0311(8) Uani 1 1 d . . .
H5D H 0.3035 0.2683 -0.0755 0.037 Uiso 1 1 calc R . .
C6D C 0.3262(3) 0.22158(12) -0.1814(3) 0.0256(7) Uani 1 1 d . . .
H6D H 0.3102 0.1941 -0.1476 0.031 Uiso 1 1 calc R . .
N1E N 0.5933(2) 0.02125(10) -0.2417(2) 0.0254(6) Uani 1 1 d . . .
C2E C 0.6743(4) 0.05131(16) -0.2499(4) 0.0544(12) Uani 1 1 d . . .
H2E H 0.6561 0.0845 -0.2561 0.065 Uiso 1 1 calc R . .
C3E C 0.7847(4) 0.03625(18) -0.2496(5) 0.0723(16) Uani 1 1 d . . .
H3E H 0.8413 0.0589 -0.2545 0.087 Uiso 1 1 calc R . .
C4E C 0.8111(4) -0.01119(17) -0.2423(4) 0.0518(11) Uani 1 1 d . . .
H4E H 0.8856 -0.0223 -0.2430 0.062 Uiso 1 1 calc R . .
C5E C 0.7278(3) -0.04244(15) -0.2338(3) 0.0403(9) Uani 1 1 d . . .
H5E H 0.7434 -0.0758 -0.2288 0.048 Uiso 1 1 calc R . .
C6E C 0.6213(3) -0.02495(12) -0.2326(3) 0.0309(8) Uani 1 1 d . . .
H6E H 0.5650 -0.0469 -0.2249 0.037 Uiso 1 1 calc R . .
O1F O 0.70841(19) -0.02643(7) 0.02536(18) 0.0214(5) Uani 0.85 1 d P . 1
C2F C 0.8295(3) -0.02310(12) 0.0372(3) 0.0295(7) Uani 0.85 1 d P A 1
H2F1 H 0.8835 -0.0175 0.1148 0.044 Uiso 0.85 1 calc PR A 1
H2F2 H 0.8369 0.0034 -0.0076 0.044 Uiso 0.85 1 calc PR A 1
H2F3 H 0.8529 -0.0530 0.0127 0.044 Uiso 0.85 1 calc PR A 1
N1F N 0.70841(19) -0.02643(7) 0.02536(18) 0.0214(5) Uani 0.15 1 d P . 2
N2F N 0.8295(3) -0.02310(12) 0.0372(3) 0.0295(7) Uani 0.15 1 d P B 2
N3F N 0.9159(17) -0.0239(8) 0.0464(17) 0.041(6) Uani 0.15 1 d P B 2
N1G N 0.2754(2) 0.13393(10) -0.0221(2) 0.0263(6) Uani 1 1 d . . .
N2G N 0.1709(3) 0.14576(10) -0.0588(2) 0.0338(7) Uani 1 1 d . . .
N3G N 0.0711(3) 0.15827(15) -0.0924(3) 0.0616(11) Uani 1 1 d . . .
N1H N 0.4752(3) 0.17226(11) -0.4033(2) 0.0336(7) Uani 1 1 d . . .
N2H N 0.5807(5) 0.16807(18) -0.3787(4) 0.0316(12) Uiso 0.65 1 d P . 1
N3H N 0.6851(6) 0.1650(2) -0.3525(6) 0.0681(18) Uiso 0.65 1 d P . 1
N2H' N 0.5581(11) 0.1568(4) -0.4202(10) 0.051(3) Uiso 0.35 1 d P . 2
N3H' N 0.6558(13) 0.1501(5) -0.4170(12) 0.074(4) Uiso 0.35 1 d P . 2
O1J O 0.37454(19) 0.07893(8) -0.38174(17) 0.0245(5) Uani 1 1 d . . .
C2J C 0.3276(5) 0.05924(15) -0.4880(3) 0.0577(13) Uani 1 1 d . . .
H2J1 H 0.3324 0.0829 -0.5402 0.086 Uiso 1 1 calc R . .
H2J2 H 0.2420 0.0500 -0.5094 0.086 Uiso 1 1 calc R . .
H2J3 H 0.3756 0.0310 -0.4886 0.086 Uiso 1 1 calc R . .

loop_
_atom_site_aniso_label
_atom_site_aniso_U_11
_atom_site_aniso_U_22
_atom_site_aniso_U_33
_atom_site_aniso_U_23
_atom_site_aniso_U_13
_atom_site_aniso_U_12
Fe1 0.0182(2) 0.0187(2) 0.0158(2) -0.00162(17) 0.00480(18) -0.00298(17)
Fe2 0.0203(2) 0.0194(2) 0.0160(2) -0.00091(17) 0.00686(19) -0.00153(17)
Fe3 0.0234(2) 0.0228(2) 0.0188(2) 0.00252(18) 0.0093(2) -0.00006(18)
Fe4 0.0206(2) 0.0199(2) 0.0162(2) -0.00031(18) 0.00705(19) -0.00126(18)
O123 0.0189(10) 0.0177(11) 0.0142(10) -0.0004(8) 0.0048(9) -0.0023(8)
C1A 0.0205(16) 0.0195(16) 0.0270(18) -0.0025(13) 0.0078(14) -0.0003(12)
O1A 0.0215(11) 0.0243(12) 0.0208(12) -0.0014(9) 0.0060(10) -0.0064(9)
C2A 0.0227(16) 0.0220(17) 0.0252(18) -0.0049(13) 0.0067(14) -0.0024(13)
C3A 0.0257(18) 0.036(2) 0.0278(19) -0.0044(15) 0.0055(15) -0.0039(15)
C4A 0.0215(17) 0.040(2) 0.044(2) -0.0099(18) 0.0063(17) -0.0132(15)
C5A 0.0264(18) 0.035(2) 0.047(2) -0.0033(17) 0.0157(18) -0.0113(15)
C6A 0.0273(18) 0.0282(18) 0.032(2) 0.0010(15) 0.0131(16) -0.0013(14)
C21A 0.0225(16) 0.0249(17) 0.0220(17) -0.0013(14) 0.0020(14) -0.0024(13)
N22A 0.0220(13) 0.0205(14) 0.0199(14) 0.0008(11) 0.0065(11) -0.0003(11)
O23A 0.0283(12) 0.0264(12) 0.0177(11) -0.0023(9) 0.0096(10) -0.0063(9)
C24A 0.039(2) 0.065(3) 0.0203(19) -0.0041(18) 0.0018(17) -0.021(2)
C1B 0.0247(16) 0.0202(16) 0.0218(17) -0.0032(13) 0.0070(14) -0.0001(13)
O1B 0.0243(11) 0.0184(11) 0.0170(11) -0.0029(9) 0.0067(9) -0.0023(9)
C2B 0.0241(16) 0.0228(17) 0.0218(17) -0.0048(13) 0.0057(14) -0.0006(13)
C3B 0.0317(18) 0.0251(18) 0.0294(19) -0.0055(15) 0.0100(16) -0.0040(14)
C4B 0.039(2) 0.0281(19) 0.032(2) -0.0149(16) 0.0106(17) -0.0061(16)
C5B 0.044(2) 0.034(2) 0.0258(19) -0.0117(16) 0.0104(17) -0.0018(17)
C6B 0.0308(18) 0.0309(19) 0.0229(18) -0.0038(14) 0.0087(15) -0.0005(15)
C21B 0.0235(16) 0.0182(16) 0.0263(17) 0.0015(13) 0.0087(14) -0.0007(13)
N22B 0.0241(13) 0.0170(13) 0.0169(13) 0.0008(10) 0.0083(11) 0.0007(11)
O23B 0.0224(11) 0.0231(11) 0.0156(11) -0.0002(9) 0.0071(9) -0.0033(9)
C24B 0.0333(19) 0.0290(19) 0.0308(19) -0.0014(15) 0.0125(16) -0.0102(15)
O1C 0.0274(12) 0.0291(12) 0.0196(12) 0.0039(9) 0.0083(10) 0.0022(10)
C1C 0.0228(16) 0.0258(17) 0.0196(17) -0.0004(13) 0.0030(14) -0.0003(13)
C2C 0.0198(16) 0.0329(19) 0.0217(17) -0.0004(14) 0.0021(14) -0.0019(14)
C3C 0.0247(18) 0.042(2) 0.036(2) 0.0069(17) 0.0112(16) 0.0043(15)
C4C 0.029(2) 0.048(2) 0.053(3) 0.015(2) 0.0163(19) 0.0148(17)
C5C 0.0297(19) 0.038(2) 0.043(2) 0.0128(18) 0.0048(18) 0.0077(16)
C6C 0.0312(19) 0.033(2) 0.0279(19) 0.0056(15) 0.0068(16) 0.0016(15)
C21C 0.0229(16) 0.0283(18) 0.0157(16) 0.0001(13) 0.0072(13) -0.0015(13)
N22C 0.0225(13) 0.0223(14) 0.0169(13) 0.0027(11) 0.0060(11) 0.0007(11)
O23C 0.0211(11) 0.0194(11) 0.0169(11) 0.0024(9) 0.0061(9) -0.0002(8)
C24C 0.0224(17) 0.043(2) 0.0253(19) 0.0073(16) 0.0047(15) -0.0045(15)
N1D 0.0249(14) 0.0230(14) 0.0192(14) 0.0024(11) 0.0071(12) -0.0021(11)
C2D 0.0351(19) 0.032(2) 0.0270(19) 0.0022(15) 0.0116(16) -0.0028(15)
C3D 0.041(2) 0.027(2) 0.041(2) 0.0074(16) 0.0145(18) -0.0059(16)
C4D 0.0336(19) 0.0264(19) 0.041(2) -0.0040(16) 0.0117(17) 0.0040(15)
C5D 0.0319(19) 0.0327(19) 0.0292(19) -0.0009(15) 0.0132(16) 0.0055(15)
C6D 0.0250(17) 0.0262(18) 0.0245(18) 0.0028(14) 0.0092(14) 0.0005(13)
N1E 0.0255(14) 0.0288(16) 0.0225(15) 0.0008(11) 0.0106(12) 0.0018(11)
C2E 0.045(2) 0.042(2) 0.092(4) 0.012(2) 0.044(3) 0.0004(19)
C3E 0.051(3) 0.065(3) 0.129(5) 0.009(3) 0.066(3) -0.006(2)
C4E 0.035(2) 0.071(3) 0.058(3) -0.010(2) 0.028(2) 0.005(2)
C5E 0.034(2) 0.047(2) 0.035(2) -0.0125(18) 0.0092(18) 0.0099(18)
C6E 0.0301(18) 0.031(2) 0.0307(19) -0.0071(15) 0.0115(16) -0.0028(15)
O1F 0.0205(11) 0.0222(12) 0.0211(12) -0.0005(9) 0.0083(10) -0.0024(9)
C2F 0.0287(19) 0.0297(19) 0.032(2) -0.0010(15) 0.0147(16) -0.0017(14)
N1F 0.0205(11) 0.0222(12) 0.0211(12) -0.0005(9) 0.0083(10) -0.0024(9)
N2F 0.0287(19) 0.0297(19) 0.032(2) -0.0010(15) 0.0147(16) -0.0017(14)
N3F 0.009(9) 0.079(17) 0.038(12) -0.002(11) 0.011(9) 0.003(9)
N1G 0.0295(15) 0.0237(15) 0.0262(15) -0.0040(12) 0.0120(13) 0.0018(12)
N2G 0.0389(19) 0.0326(17) 0.0306(17) -0.0046(13) 0.0150(15) 0.0035(14)
N3G 0.043(2) 0.079(3) 0.056(2) -0.008(2) 0.0135(19) 0.022(2)
N1H 0.0351(17) 0.0371(17) 0.0361(18) 0.0091(14) 0.0224(15) 0.0008(13)
O1J 0.0299(12) 0.0262(12) 0.0168(11) 0.0003(9) 0.0090(10) 0.0024(9)
C2J 0.094(4) 0.037(2) 0.021(2) -0.0045(17) 0.004(2) 0.010(2)

loop_
_atom_type_symbol
_atom_type_description
_atom_type_scat_dispersion_real
_atom_type_scat_dispersion_imag
_atom_type_scat_source
C C 0.0033 0.0016 'International Tables Vol C Tables 4.2.6.8 and 6.1.1.4'
H H 0.0000 0.0000 'International Tables Vol C Tables 4.2.6.8 and 6.1.1.4'
Fe Fe 0.3463 0.8444 'International Tables Vol C Tables 4.2.6.8 and 6.1.1.4'
N N 0.0061 0.0033 'International Tables Vol C Tables 4.2.6.8 and 6.1.1.4'
O O 0.0106 0.0060 'International Tables Vol C Tables 4.2.6.8 and 6.1.1.4'

loop_
_geom_angle_atom_site_label_1
_geom_angle_atom_site_label_2
_geom_angle_atom_site_label_3
_geom_angle
_geom_angle_site_symmetry_1
_geom_angle_site_symmetry_3
_geom_angle_publ_flag
O1A Fe1 O123 107.78(9) . . ?
O1A Fe1 O1F 90.84(9) . . ?
O123 Fe1 O1F 98.27(8) . . ?
O1A Fe1 O123 167.17(9) . 3_655 ?
O123 Fe1 O123 81.55(8) . 3_655 ?
O1F Fe1 O123 78.89(8) . 3_655 ?
O1A Fe1 N22A 86.76(9) . . ?
O123 Fe1 N22A 156.75(9) . . ?
O1F Fe1 N22A 99.57(9) . . ?
O123 Fe1 N22A 87.39(9) 3_655 . ?
O1A Fe1 O1B 92.28(9) . . ?
O123 Fe1 O1B 79.98(8) . . ?
O1F Fe1 O1B 176.77(8) . . ?
O123 Fe1 O1B 98.12(8) 3_655 . ?
N22A Fe1 O1B 81.44(9) . . ?
N1G Fe2 N1F 100.58(10) . 3_655 ?
N1G Fe2 O1F 100.58(10) . 3_655 ?
N1F Fe2 O1F 0.00(14) 3_655 3_655 ?
N1G Fe2 O1B 98.27(10) . . ?
N1F Fe2 O1B 97.23(9) 3_655 . ?
O1F Fe2 O1B 97.23(9) 3_655 . ?
N1G Fe2 O23C 100.71(10) . . ?
N1F Fe2 O23C 91.12(8) 3_655 . ?
O1F Fe2 O23C 91.12(8) 3_655 . ?
O1B Fe2 O23C 157.47(8) . . ?
N1G Fe2 O123 179.40(10) . . ?
N1F Fe2 O123 78.84(8) 3_655 . ?
O1F Fe2 O123 78.84(8) 3_655 . ?
O1B Fe2 O123 81.98(8) . . ?
O23C Fe2 O123 79.17(8) . . ?
N1G Fe2 N22B 98.80(10) . . ?
N1F Fe2 N22B 160.56(9) 3_655 . ?
O1F Fe2 N22B 160.56(9) 3_655 . ?
O1B Fe2 N22B 81.25(9) . . ?
O23C Fe2 N22B 83.95(9) . . ?
O123 Fe2 N22B 81.77(8) . . ?
O1C Fe3 N1H 96.50(11) . . ?
O1C Fe3 O1J 102.47(9) . . ?
N1H Fe3 O1J 95.23(11) . . ?
O1C Fe3 O23B 166.00(9) . . ?
N1H Fe3 O23B 97.34(10) . . ?
O1J Fe3 O23B 74.14(8) . . ?
O1C Fe3 N22C 84.83(9) . . ?
N1H Fe3 N22C 177.66(11) . . ?
O1J Fe3 N22C 82.59(9) . . ?
O23B Fe3 N22C 81.27(8) . . ?
O1C Fe3 N1D 88.40(10) . . ?
N1H Fe3 N1D 91.67(11) . . ?
O1J Fe3 N1D 166.34(9) . . ?
O23B Fe3 N1D 93.32(9) . . ?
N22C Fe3 N1D 90.29(9) . . ?
O23A Fe4 O123 93.10(8) 3_655 . ?
O23A Fe4 O1J 98.36(9) 3_655 . ?
O123 Fe4 O1J 165.03(9) . . ?
O23A Fe4 O23C 91.06(9) 3_655 . ?
O123 Fe4 O23C 81.05(8) . . ?
O1J Fe4 O23C 89.09(8) . . ?
O23A Fe4 O23B 167.26(9) 3_655 . ?
O123 Fe4 O23B 92.85(8) . . ?
O1J Fe4 O23B 74.09(8) . . ?
O23C Fe4 O23B 78.76(8) . . ?
O23A Fe4 N1E 95.83(10) 3_655 . ?
O123 Fe4 N1E 94.95(9) . . ?
O1J Fe4 N1E 93.45(9) . . ?
O23C Fe4 N1E 172.23(9) . . ?
O23B Fe4 N1E 94.87(9) . . ?
Fe4 O123 Fe1 139.40(11) . . ?
Fe4 O123 Fe1 115.70(9) . 3_655 ?
Fe1 O123 Fe1 98.45(8) . 3_655 ?
Fe4 O123 Fe2 96.52(8) . . ?
Fe1 O123 Fe2 99.80(8) . . ?
Fe1 O123 Fe2 98.15(8) 3_655 . ?
O1A C1A C6A 117.7(3) . . ?
O1A C1A C2A 123.3(3) . . ?
C6A C1A C2A 118.9(3) . . ?
C1A O1A Fe1 134.2(2) . . ?
C3A C2A C1A 117.7(3) . . ?
C3A C2A C21A 118.3(3) . . ?
C1A C2A C21A 123.9(3) . . ?
C4A C3A C2A 122.2(3) . . ?
C4A C3A H3A 118.9 . . ?
C2A C3A H3A 118.9 . . ?
C3A C4A C5A 120.0(3) . . ?
C3A C4A H4A 120.0 . . ?
C5A C4A H4A 120.0 . . ?
C4A C5A C6A 119.4(3) . . ?
C4A C5A H5A 120.3 . . ?
C6A C5A H5A 120.3 . . ?
C5A C6A C1A 121.6(3) . . ?
C5A C6A H6A 119.2 . . ?
C1A C6A H6A 119.2 . . ?
N22A C21A C2A 121.0(3) . . ?
N22A C21A C24A 119.8(3) . . ?
C2A C21A C24A 119.2(3) . . ?
C21A N22A O23A 114.8(3) . . ?
C21A N22A Fe1 129.5(2) . . ?
O23A N22A Fe1 114.83(17) . . ?
N22A O23A Fe4 118.04(17) . 3_655 ?
C21A C24A H24A 109.5 . . ?
C21A C24A H24B 109.5 . . ?
H24A C24A H24B 109.5 . . ?
C21A C24A H24C 109.5 . . ?
H24A C24A H24C 109.5 . . ?
H24B C24A H24C 109.5 . . ?
O1B C1B C6B 118.5(3) . . ?
O1B C1B C2B 122.1(3) . . ?
C6B C1B C2B 119.4(3) . . ?
C1B O1B Fe2 121.33(19) . . ?
C1B O1B Fe1 121.13(18) . . ?
Fe2 O1B Fe1 98.25(8) . . ?
C3B C2B C1B 118.4(3) . . ?
C3B C2B C21B 118.9(3) . . ?
C1B C2B C21B 122.2(3) . . ?
C4B C3B C2B 121.6(3) . . ?
C4B C3B H3B 119.2 . . ?
C2B C3B H3B 119.2 . . ?
C5B C4B C3B 119.1(3) . . ?
C5B C4B H4B 120.4 . . ?
C3B C4B H4B 120.4 . . ?
C6B C5B C4B 120.4(3) . . ?
C6B C5B H5B 119.8 . . ?
C4B C5B H5B 119.8 . . ?
C5B C6B C1B 120.9(3) . . ?
C5B C6B H6B 119.5 . . ?
C1B C6B H6B 119.5 . . ?
N22B C21B C2B 117.8(3) . . ?
N22B C21B C24B 122.2(3) . . ?
C2B C21B C24B 120.0(3) . . ?
C21B N22B O23B 116.2(2) . . ?
C21B N22B Fe2 129.1(2) . . ?
O23B N22B Fe2 114.21(16) . . ?
N22B O23B Fe3 123.15(16) . . ?
N22B O23B Fe4 107.52(15) . . ?
Fe3 O23B Fe4 96.24(8) . . ?
C21B C24B H24D 109.5 . . ?
C21B C24B H24E 109.5 . . ?
H24D C24B H24E 109.5 . . ?
C21B C24B H24F 109.5 . . ?
H24D C24B H24F 109.5 . . ?
H24E C24B H24F 109.5 . . ?
C1C O1C Fe3 124.71(19) . . ?
O1C C1C C6C 119.1(3) . . ?
O1C C1C C2C 122.3(3) . . ?
C6C C1C C2C 118.6(3) . . ?
C3C C2C C1C 119.2(3) . . ?
C3C C2C C21C 118.7(3) . . ?
C1C C2C C21C 122.2(3) . . ?
C4C C3C C2C 121.3(3) . . ?
C4C C3C H3C 119.4 . . ?
C2C C3C H3C 119.4 . . ?
C3C C4C C5C 119.2(3) . . ?
C3C C4C H4C 120.4 . . ?
C5C C4C H4C 120.4 . . ?
C6C C5C C4C 120.8(3) . . ?
C6C C5C H5C 119.6 . . ?
C4C C5C H5C 119.6 . . ?
C5C C6C C1C 120.8(3) . . ?
C5C C6C H6C 119.6 . . ?
C1C C6C H6C 119.6 . . ?
N22C C21C C2C 117.9(3) . . ?
N22C C21C C24C 121.3(3) . . ?
C2C C21C C24C 120.7(3) . . ?
C21C N22C O23C 115.0(2) . . ?
C21C N22C Fe3 126.9(2) . . ?
O23C N22C Fe3 114.51(16) . . ?
N22C O23C Fe2 119.30(16) . . ?
N22C O23C Fe4 111.85(15) . . ?
Fe2 O23C Fe4 93.00(8) . . ?
C21C C24C H24G 109.5 . . ?
C21C C24C H24H 109.5 . . ?
H24G C24C H24H 109.5 . . ?
C21C C24C H24I 109.5 . . ?
H24G C24C H24I 109.5 . . ?
H24H C24C H24I 109.5 . . ?
C2D N1D C6D 117.4(3) . . ?
C2D N1D Fe3 116.8(2) . . ?
C6D N1D Fe3 125.6(2) . . ?
N1D C2D C3D 122.7(3) . . ?
N1D C2D H2D 118.7 . . ?
C3D C2D H2D 118.7 . . ?
C4D C3D C2D 119.1(3) . . ?
C4D C3D H3D 120.5 . . ?
C2D C3D H3D 120.5 . . ?
C5D C4D C3D 118.6(3) . . ?
C5D C4D H4D 120.7 . . ?
C3D C4D H4D 120.7 . . ?
C6D C5D C4D 119.4(3) . . ?
C6D C5D H5D 120.3 . . ?
C4D C5D H5D 120.3 . . ?
N1D C6D C5D 122.8(3) . . ?
N1D C6D H6D 118.6 . . ?
C5D C6D H6D 118.6 . . ?
C2E N1E C6E 117.4(3) . . ?
C2E N1E Fe4 121.6(2) . . ?
C6E N1E Fe4 121.0(2) . . ?
N1E C2E C3E 122.5(4) . . ?
N1E C2E H2E 118.7 . . ?
C3E C2E H2E 118.7 . . ?
C4E C3E C2E 119.4(4) . . ?
C4E C3E H3E 120.3 . . ?
C2E C3E H3E 120.3 . . ?
C3E C4E C5E 118.4(4) . . ?
C3E C4E H4E 120.8 . . ?
C5E C4E H4E 120.8 . . ?
C4E C5E C6E 119.2(4) . . ?
C4E C5E H5E 120.4 . . ?
C6E C5E H5E 120.4 . . ?
N1E C6E C5E 123.1(3) . . ?
N1E C6E H6E 118.4 . . ?
C5E C6E H6E 118.4 . . ?
C2F O1F Fe2 126.01(19) . 3_655 ?
C2F O1F Fe1 122.92(19) . . ?
Fe2 O1F Fe1 104.10(9) 3_655 . ?
N2G N1G Fe2 136.1(2) . . ?
N3G N2G N1G 178.1(4) . . ?
N2H N1H N2H' 29.2(6) . . ?
N2H N1H Fe3 135.5(3) . . ?
N2H' N1H Fe3 136.6(6) . . ?
N3H N2H N1H 178.1(8) . . ?
N3H' N2H' N1H 162.9(15) . . ?
C2J O1J Fe4 128.5(2) . . ?
C2J O1J Fe3 124.9(2) . . ?
Fe4 O1J Fe3 104.54(9) . . ?
O1J C2J H2J1 109.5 . . ?
O1J C2J H2J2 109.5 . . ?
H2J1 C2J H2J2 109.5 . . ?
O1J C2J H2J3 109.5 . . ?
H2J1 C2J H2J3 109.5 . . ?
H2J2 C2J H2J3 109.5 . . ?

loop_
_geom_bond_atom_site_label_1
_geom_bond_atom_site_label_2
_geom_bond_distance
_geom_bond_site_symmetry_2
_geom_bond_publ_flag
Fe1 O1A 1.879(2) . ?
Fe1 O123 1.999(2) . ?
Fe1 O1F 2.018(2) . ?
Fe1 O123 2.0577(19) 3_655 ?
Fe1 N22A 2.115(3) . ?
Fe1 O1B 2.168(2) . ?
Fe2 N1G 1.953(3) . ?
Fe2 N1F 1.970(2) 3_655 ?
Fe2 O1F 1.970(2) 3_655 ?
Fe2 O1B 1.981(2) . ?
Fe2 O23C 2.050(2) . ?
Fe2 O123 2.104(2) . ?
Fe2 N22B 2.132(2) . ?
Fe3 O1C 1.900(2) . ?
Fe3 N1H 1.984(3) . ?
Fe3 O1J 2.000(2) . ?
Fe3 O23B 2.094(2) . ?
Fe3 N22C 2.174(2) . ?
Fe3 N1D 2.186(3) . ?
Fe4 O23A 1.906(2) 3_655 ?
Fe4 O123 1.948(2) . ?
Fe4 O1J 1.971(2) . ?
Fe4 O23C 2.121(2) . ?
Fe4 O23B 2.123(2) . ?
Fe4 N1E 2.131(3) . ?
O123 Fe1 2.0578(19) 3_655 ?
C1A O1A 1.329(4) . ?
C1A C6A 1.398(4) . ?
C1A C2A 1.419(4) . ?
C2A C3A 1.406(4) . ?
C2A C21A 1.467(4) . ?
C3A C4A 1.374(5) . ?
C3A H3A 0.9500 . ?
C4A C5A 1.379(5) . ?
C4A H4A 0.9500 . ?
C5A C6A 1.390(5) . ?
C5A H5A 0.9500 . ?
C6A H6A 0.9500 . ?
C21A N22A 1.308(4) . ?
C21A C24A 1.505(5) . ?
N22A O23A 1.380(3) . ?
O23A Fe4 1.906(2) 3_655 ?
C24A H24A 0.9800 . ?
C24A H24B 0.9800 . ?
C24A H24C 0.9800 . ?
C1B O1B 1.362(4) . ?
C1B C6B 1.392(4) . ?
C1B C2B 1.409(4) . ?
C2B C3B 1.401(4) . ?
C2B C21B 1.476(4) . ?
C3B C4B 1.386(5) . ?
C3B H3B 0.9500 . ?
C4B C5B 1.384(5) . ?
C4B H4B 0.9500 . ?
C5B C6B 1.383(5) . ?
C5B H5B 0.9500 . ?
C6B H6B 0.9500 . ?
C21B N22B 1.291(4) . ?
C21B C24B 1.497(4) . ?
N22B O23B 1.398(3) . ?
C24B H24D 0.9800 . ?
C24B H24E 0.9800 . ?
C24B H24F 0.9800 . ?
O1C C1C 1.343(4) . ?
C1C C6C 1.397(5) . ?
C1C C2C 1.412(4) . ?
C2C C3C 1.400(5) . ?
C2C C21C 1.470(4) . ?
C3C C4C 1.373(5) . ?
C3C H3C 0.9500 . ?
C4C C5C 1.391(5) . ?
C4C H4C 0.9500 . ?
C5C C6C 1.372(5) . ?
C5C H5C 0.9500 . ?
C6C H6C 0.9500 . ?
C21C N22C 1.286(4) . ?
C21C C24C 1.495(4) . ?
N22C O23C 1.398(3) . ?
C24C H24G 0.9800 . ?
C24C H24H 0.9800 . ?
C24C H24I 0.9800 . ?
N1D C2D 1.338(4) . ?
N1D C6D 1.345(4) . ?
C2D C3D 1.382(5) . ?
C2D H2D 0.9500 . ?
C3D C4D 1.375(5) . ?
C3D H3D 0.9500 . ?
C4D C5D 1.372(5) . ?
C4D H4D 0.9500 . ?
C5D C6D 1.371(5) . ?
C5D H5D 0.9500 . ?
C6D H6D 0.9500 . ?
N1E C2E 1.323(4) . ?
N1E C6E 1.329(4) . ?
C2E C3E 1.389(6) . ?
C2E H2E 0.9500 . ?
C3E C4E 1.360(6) . ?
C3E H3E 0.9500 . ?
C4E C5E 1.367(6) . ?
C4E H4E 0.9500 . ?
C5E C6E 1.374(5) . ?
C5E H5E 0.9500 . ?
C6E H6E 0.9500 . ?
O1F C2F 1.398(4) . ?
O1F Fe2 1.971(2) 3_655 ?
C2F H2F1 0.9800 . ?
C2F H2F2 0.9800 . ?
C2F H2F3 0.9800 . ?
N1G N2G 1.189(4) . ?
N2G N3G 1.146(4) . ?
N1H N2H 1.174(6) . ?
N1H N2H' 1.188(12) . ?
N2H N3H 1.157(7) . ?
N2H' N3H' 1.170(15) . ?
O1J C2J 1.402(4) . ?
C2J H2J1 0.9800 . ?
C2J H2J2 0.9800 . ?
C2J H2J3 0.9800 . ?
